data_7030235
loop_
_publ_author_name
'Song, Shu-Yan'
'Song, Xue-Zhi'
'Zhao, Shu-Na'
'Qin, Chao'
'Su, Sheng-Qun'
'Zhu, Min'
'Hao, Zhao-Min'
'Zhang, Hong-Jie'

_publ_section_title
;
 Syntheses, structures and physical properties of transition metal-organic
 frameworks assembled from trigonal heterofunctional ligands.
;
_journal_issue 34
_journal_name_full 'Dalton transactions (Cambridge, England : 2003)'
_journal_page_first 10412
_journal_page_last 10421
_journal_paper_doi 10.1039/c2dt30826f
_journal_volume 41
_journal_year 2012
_chemical_formula_sum 'C60 H62 N8 Ni O14'
_chemical_formula_weight 1177.89
_chemical_name_systematic ?
_space_group_IT_number 14
_symmetry_cell_setting monoclinic
_symmetry_space_group_name_Hall '-P 2yn'
_symmetry_space_group_name_H-M 'P 1 21/n 1'
_atom_sites_solution_hydrogens geom
_atom_sites_solution_primary direct
_atom_sites_solution_secondary difmap
_audit_creation_method SHELXL-97
_cell_angle_alpha 90.00
_cell_angle_beta 95.2160(10)
_cell_angle_gamma 90.00
_cell_formula_units_Z 2
_cell_length_a 7.5082(4)
_cell_length_b 17.6296(9)
_cell_length_c 21.3793(11)
_cell_measurement_temperature 185(2)
_cell_volume 2818.2(3)
_computing_cell_refinement 'Bruker SAINT'
_computing_data_collection 'Bruker APEX2'
_computing_data_reduction 'Bruker SAINT'
_computing_molecular_graphics 'Bruker SHELXTL'
_computing_publication_material 'Bruker SHELXTL'
_computing_structure_refinement 'SHELXL-97 (Sheldrick, 1997)'
_computing_structure_solution 'SHELXS-97 (Sheldrick, 1997)'
_diffrn_ambient_temperature 185(2)
_diffrn_measured_fraction_theta_full 0.999
_diffrn_measured_fraction_theta_max 0.999
_diffrn_measurement_device_type 'Bruker APEX-II CCD'
_diffrn_measurement_method '\f and \w scans'
_diffrn_radiation_monochromator graphite
_diffrn_radiation_source 'fine-focus sealed tube'
_diffrn_radiation_type MoK\a
_diffrn_radiation_wavelength 0.71073
_diffrn_reflns_av_R_equivalents 0.0459
_diffrn_reflns_av_sigmaI/netI 0.0560
_diffrn_reflns_limit_h_max 9
_diffrn_reflns_limit_h_min -9
_diffrn_reflns_limit_k_max 21
_diffrn_reflns_limit_k_min -15
_diffrn_reflns_limit_l_max 25
_diffrn_reflns_limit_l_min -26
_diffrn_reflns_number 15579
_diffrn_reflns_theta_full 26.10
_diffrn_reflns_theta_max 26.10
_diffrn_reflns_theta_min 1.50
_exptl_absorpt_coefficient_mu 0.419
_exptl_absorpt_correction_T_max 0.9283
_exptl_absorpt_correction_T_min 0.9060
_exptl_absorpt_correction_type multi-scan
_exptl_absorpt_process_details 'SADABS, Sheldrick, 1996'
_exptl_crystal_colour green
_exptl_crystal_density_diffrn 1.388
_exptl_crystal_density_method 'not measured'
_exptl_crystal_description block
_exptl_crystal_F_000 1236
_exptl_crystal_size_max 0.24
_exptl_crystal_size_mid 0.22
_exptl_crystal_size_min 0.18
_refine_diff_density_max 0.412
_refine_diff_density_min -0.325
_refine_diff_density_rms 0.064
_refine_ls_extinction_method none
_refine_ls_goodness_of_fit_ref 1.041
_refine_ls_hydrogen_treatment mixed
_refine_ls_matrix_type full
_refine_ls_number_parameters 385
_refine_ls_number_reflns 5598
_refine_ls_number_restraints 1
_refine_ls_restrained_S_all 1.041
_refine_ls_R_factor_all 0.0834
_refine_ls_R_factor_gt 0.0504
_refine_ls_shift/su_max 0.000
_refine_ls_shift/su_mean 0.000
_refine_ls_structure_factor_coef Fsqd
_refine_ls_weighting_details 'calc w=1/[\s^2^(Fo^2^)+(0.0662P)^2^+1.3029P] where P=(Fo^2^+2Fc^2^)/3'
_refine_ls_weighting_scheme calc
_refine_ls_wR_factor_gt 0.1271
_refine_ls_wR_factor_ref 0.1447
_reflns_number_gt 3822
_reflns_number_total 5598
_reflns_threshold_expression >2sigma(I)
_cod_data_source_file c2dt30826f.txt
_cod_data_source_block 3
_cod_depositor_comments
;
The following automatic conversions were performed:

'_symmetry_cell_setting' value 'Monoclinic' changed to 'monoclinic'
according to
/usr/data/users/saulius/automatic-downloads/retrospective/RSC/lib/dictionaries/cif_core.dic
dictionary named 'cif_core.dic' version 2.4.2 from 2011-04-26.

Automatic conversion script
Id: cif_fix_values 2281 2013-09-26 08:29:07Z andrius 

The following automatic conversions were performed:

'_exptl_absorpt_correction_type' value 'multi-scans' was replaced
with the value 'multi-scan' as specified in the replacement file
'src/cod-tools/trunk/data/replacement-values/replacement_values.lst'.

Automatic conversion script
Id: cif_fix_values 5376 2017-05-30 11:51:03Z andrius 
;
_cod_original_sg_symbol_H-M 'P 21/n'
_cod_database_code 7030235

loop_
_symmetry_equiv_pos_as_xyz
'x, y, z'
'-x+1/2, y+1/2, -z+1/2'
'-x, -y, -z'
'x-1/2, -y-1/2, z-1/2'

loop_
_atom_site_label
_atom_site_type_symbol
_atom_site_fract_x
_atom_site_fract_y
_atom_site_fract_z
_atom_site_U_iso_or_equiv
_atom_site_adp_type
_atom_site_occupancy
_atom_site_symmetry_multiplicity
_atom_site_calc_flag
_atom_site_refinement_flags
C19 C 0.5475(4) 1.01454(16) -0.35948(14) 0.0289(7) Uani 1 1 d .
C20 C 0.2174(4) 0.75857(15) -0.02404(13) 0.0255(6) Uani 1 1 d .
C21 C 0.2916(4) 0.69790(17) -0.05459(14) 0.0311(7) Uani 1 1 d .
H21 H 0.3800 0.7066 -0.0829 0.037 Uiso 1 1 calc R
C22 C 0.2350(4) 0.62497(16) -0.04326(14) 0.0310(7) Uani 1 1 d .
H22 H 0.2869 0.5843 -0.0644 0.037 Uiso 1 1 calc R
C23 C 0.0482(4) 0.66696(16) 0.02763(14) 0.0289(7) Uani 1 1 d .
H23 H -0.0353 0.6564 0.0573 0.035 Uiso 1 1 calc R
C24 C 0.0977(4) 0.74091(16) 0.01968(13) 0.0276(6) Uani 1 1 d .
H24 H 0.0503 0.7799 0.0439 0.033 Uiso 1 1 calc R
C25 C 0.3356(6) 0.6416(3) 0.1750(2) 0.0789(15) Uani 1 1 d .
H25A H 0.3032 0.6798 0.2053 0.118 Uiso 1 1 calc R
H25B H 0.3901 0.5978 0.1975 0.118 Uiso 1 1 calc R
H25C H 0.2280 0.6253 0.1491 0.118 Uiso 1 1 calc R
C26 C 0.5034(6) 0.7535(2) 0.1426(2) 0.0722(13) Uani 1 1 d .
H26A H 0.4443 0.7739 0.1780 0.108 Uiso 1 1 calc R
H26B H 0.4610 0.7807 0.1041 0.108 Uiso 1 1 calc R
H26C H 0.6331 0.7599 0.1507 0.108 Uiso 1 1 calc R
C27 C 0.5264(5) 0.6332(2) 0.09036(17) 0.0455(9) Uani 1 1 d .
H27 H 0.4878 0.5820 0.0859 0.055 Uiso 1 1 calc R
C28 C 1.0251(11) 1.2246(3) -0.2432(3) 0.128(3) Uani 1 1 d .
H28A H 1.0608 1.2392 -0.2845 0.192 Uiso 1 1 calc R
H28B H 1.1026 1.2501 -0.2103 0.192 Uiso 1 1 calc R
H28C H 0.9006 1.2396 -0.2400 0.192 Uiso 1 1 calc R
C29 C 1.1002(7) 1.1030(3) -0.2882(2) 0.0865(16) Uani 1 1 d .
H29A H 1.1233 1.1385 -0.3218 0.130 Uiso 1 1 calc R
H29B H 1.0070 1.0670 -0.3037 0.130 Uiso 1 1 calc R
H29C H 1.2102 1.0753 -0.2747 0.130 Uiso 1 1 calc R
C30 C 1.0005(7) 1.1124(3) -0.1843(2) 0.0747(14) Uani 1 1 d .
H30 H 1.0234 1.0596 -0.1801 0.090 Uiso 1 1 calc R
N2 N 0.1115(3) 0.60855(13) -0.00427(11) 0.0279(6) Uani 1 1 d .
N3 N 0.4618(4) 0.67391(17) 0.13516(14) 0.0476(8) Uani 1 1 d .
N4 N 1.0417(4) 1.14463(17) -0.23571(14) 0.0489(8) Uani 1 1 d .
O1W O 0.2583(3) 0.45804(13) 0.02073(11) 0.0354(5) Uani 1 1 d .
O2 O 0.6724(3) 1.06188(12) -0.36053(10) 0.0386(5) Uani 1 1 d .
O1 O 0.4692(3) 0.98235(11) -0.40659(9) 0.0308(5) Uani 1 1 d .
O5 O 0.6320(3) 0.65620(14) 0.05418(12) 0.0521(7) Uani 1 1 d .
O6 O 0.9351(5) 1.14367(18) -0.14097(14) 0.0859(11) Uani 1 1 d .
H1B H 0.288(8) 0.426(3) 0.005(3) 0.129 Uiso 1 1 d .
H1A H 0.256(8) 0.444(3) 0.057(3) 0.129 Uiso 1 1 d .
H1O H 0.184(7) 1.3409(18) 0.126(3) 0.129 Uiso 1 1 d D
C1 C 0.1528(4) 1.23468(18) 0.13466(15) 0.0367(8) Uani 1 1 d .
C2 C 0.1917(4) 1.16667(17) 0.09741(14) 0.0306(7) Uani 1 1 d .
C3 C 0.1417(4) 1.09556(17) 0.11715(14) 0.0309(7) Uani 1 1 d .
H3 H 0.0902 1.0902 0.1559 0.037 Uiso 1 1 calc R
C4 C 0.1666(4) 1.03231(17) 0.08056(13) 0.0296(7) Uani 1 1 d .
H4 H 0.1326 0.9838 0.0946 0.036 Uiso 1 1 calc R
C5 C 0.2409(4) 1.03882(16) 0.02346(13) 0.0254(6) Uani 1 1 d .
C6 C 0.2899(4) 1.11088(16) 0.00406(14) 0.0297(7) Uani 1 1 d .
H6 H 0.3398 1.1165 -0.0349 0.036 Uiso 1 1 calc R
C7 C 0.2671(4) 1.17368(17) 0.04045(15) 0.0314(7) Uani 1 1 d .
H7 H 0.3029 1.2222 0.0268 0.038 Uiso 1 1 calc R
C8 C 0.2648(4) 0.97247(16) -0.01798(13) 0.0256(6) Uani 1 1 d .
C9 C 0.2370(4) 0.89795(16) 0.00162(13) 0.0266(6) Uani 1 1 d .
H9 H 0.2063 0.8879 0.0430 0.032 Uiso 1 1 calc R
C10 C 0.2553(4) 0.83866(16) -0.04058(13) 0.0253(6) Uani 1 1 d .
C11 C 0.3025(4) 0.85664(16) -0.10015(13) 0.0273(6) Uani 1 1 d .
H11 H 0.3162 0.8177 -0.1300 0.033 Uiso 1 1 calc R
C12 C 0.3295(4) 0.93172(15) -0.11572(13) 0.0251(6) Uani 1 1 d .
C13 C 0.3806(4) 0.95357(16) -0.17868(13) 0.0263(6) Uani 1 1 d .
C14 C 0.3263(4) 0.91094(16) -0.23200(13) 0.0298(7) Uani 1 1 d .
H14 H 0.2522 0.8678 -0.2283 0.036 Uiso 1 1 calc R
C15 C 0.3790(4) 0.93082(16) -0.29025(13) 0.0309(7) Uani 1 1 d .
H15 H 0.3404 0.9013 -0.3261 0.037 Uiso 1 1 calc R
C16 C 0.4882(4) 0.99375(16) -0.29654(13) 0.0265(6) Uani 1 1 d .
C17 C 0.5403(4) 1.03687(17) -0.24346(13) 0.0308(7) Uani 1 1 d .
H17 H 0.6142 1.0801 -0.2471 0.037 Uiso 1 1 calc R
C18 C 0.4861(4) 1.01773(16) -0.18578(14) 0.0310(7) Uani 1 1 d .
H18 H 0.5210 1.0485 -0.1503 0.037 Uiso 1 1 calc R
N1 N 0.3115(3) 0.98922(13) -0.07524(11) 0.0258(5) Uani 1 1 d .
O3 O 0.2300(4) 1.29676(13) 0.11417(12) 0.0522(7) Uani 1 1 d D
O4 O 0.0591(4) 1.23486(13) 0.17796(11) 0.0521(7) Uani 1 1 d .
Ni1 Ni 0.0000 0.5000 0.0000 0.02664(17) Uani 1 2 d S

loop_
_atom_site_aniso_label
_atom_site_aniso_U_11
_atom_site_aniso_U_22
_atom_site_aniso_U_33
_atom_site_aniso_U_23
_atom_site_aniso_U_13
_atom_site_aniso_U_12
C19 0.0419(18) 0.0208(16) 0.0248(16) 0.0038(12) 0.0084(13) 0.0050(13)
C20 0.0347(16) 0.0211(15) 0.0203(14) -0.0002(11) 0.0013(12) -0.0011(12)
C21 0.0412(19) 0.0272(16) 0.0265(16) 0.0020(12) 0.0117(14) 0.0005(14)
C22 0.0439(19) 0.0237(16) 0.0269(16) -0.0022(12) 0.0107(14) 0.0019(14)
C23 0.0404(18) 0.0226(15) 0.0249(15) 0.0005(12) 0.0097(13) -0.0015(13)
C24 0.0379(17) 0.0210(15) 0.0248(15) -0.0009(11) 0.0074(13) 0.0022(13)
C25 0.066(3) 0.112(4) 0.063(3) -0.018(3) 0.023(2) -0.027(3)
C26 0.088(3) 0.053(3) 0.077(3) -0.016(2) 0.018(3) 0.002(2)
C27 0.049(2) 0.042(2) 0.044(2) -0.0048(16) -0.0009(18) 0.0036(17)
C28 0.231(8) 0.053(3) 0.096(4) 0.023(3) -0.001(5) -0.005(4)
C29 0.087(4) 0.122(5) 0.053(3) 0.010(3) 0.021(2) 0.044(3)
C30 0.110(4) 0.053(3) 0.067(3) 0.012(2) 0.040(3) 0.008(3)
N2 0.0416(15) 0.0218(13) 0.0215(12) 0.0000(10) 0.0095(11) 0.0004(11)
N3 0.0451(18) 0.054(2) 0.0448(18) -0.0101(14) 0.0114(14) -0.0016(15)
N4 0.058(2) 0.0453(18) 0.0455(18) 0.0092(14) 0.0162(15) 0.0089(15)
O1W 0.0455(14) 0.0307(13) 0.0315(12) 0.0003(10) 0.0118(11) 0.0020(11)
O2 0.0572(15) 0.0309(12) 0.0292(12) 0.0009(9) 0.0117(10) -0.0118(11)
O1 0.0493(13) 0.0237(11) 0.0202(11) -0.0010(8) 0.0074(9) -0.0003(9)
O5 0.0528(16) 0.0559(17) 0.0498(16) -0.0040(12) 0.0164(13) 0.0112(13)
O6 0.141(3) 0.070(2) 0.0541(19) -0.0101(15) 0.049(2) 0.007(2)
C1 0.045(2) 0.0313(18) 0.0338(18) -0.0019(14) 0.0015(15) 0.0041(15)
C2 0.0313(17) 0.0296(17) 0.0301(17) -0.0040(13) -0.0014(13) 0.0025(13)
C3 0.0382(18) 0.0305(17) 0.0251(16) -0.0004(12) 0.0083(13) 0.0034(14)
C4 0.0416(18) 0.0233(15) 0.0242(15) 0.0003(12) 0.0041(13) 0.0001(13)
C5 0.0260(15) 0.0242(15) 0.0259(15) 0.0002(12) 0.0009(12) -0.0003(12)
C6 0.0346(17) 0.0259(16) 0.0296(16) 0.0006(12) 0.0082(13) 0.0000(13)
C7 0.0344(17) 0.0247(16) 0.0357(17) -0.0006(13) 0.0056(14) -0.0004(13)
C8 0.0286(16) 0.0252(15) 0.0230(15) 0.0003(11) 0.0031(12) -0.0001(12)
C9 0.0359(17) 0.0238(15) 0.0209(15) 0.0007(11) 0.0068(13) -0.0010(13)
C10 0.0282(15) 0.0254(15) 0.0227(15) 0.0021(11) 0.0044(12) -0.0001(12)
C11 0.0371(17) 0.0245(15) 0.0208(14) -0.0003(12) 0.0059(12) 0.0006(13)
C12 0.0291(16) 0.0242(15) 0.0222(14) 0.0009(11) 0.0040(12) -0.0014(12)
C13 0.0344(17) 0.0241(15) 0.0205(15) 0.0029(11) 0.0036(12) 0.0020(13)
C14 0.0413(18) 0.0234(16) 0.0254(16) -0.0006(12) 0.0064(13) -0.0058(13)
C15 0.0450(19) 0.0257(16) 0.0225(15) -0.0015(12) 0.0053(13) -0.0025(13)
C16 0.0370(17) 0.0228(15) 0.0202(14) 0.0036(11) 0.0060(12) 0.0026(13)
C17 0.0415(18) 0.0258(16) 0.0258(16) 0.0026(12) 0.0067(13) -0.0049(14)
C18 0.0440(18) 0.0274(17) 0.0216(15) -0.0038(12) 0.0035(13) -0.0066(13)
N1 0.0315(13) 0.0243(13) 0.0218(12) 0.0010(10) 0.0041(10) -0.0005(10)
O3 0.0714(18) 0.0310(14) 0.0568(16) -0.0075(12) 0.0203(14) -0.0010(13)
O4 0.0738(18) 0.0417(15) 0.0431(15) -0.0092(11) 0.0176(13) 0.0042(13)
Ni1 0.0424(3) 0.0195(3) 0.0193(3) -0.0002(2) 0.0096(2) -0.0007(2)

loop_
_atom_type_symbol
_atom_type_description
_atom_type_scat_dispersion_real
_atom_type_scat_dispersion_imag
_atom_type_scat_source
C C 0.0033 0.0016 'International Tables Vol C Tables 4.2.6.8 and 6.1.1.4'
H H 0.0000 0.0000 'International Tables Vol C Tables 4.2.6.8 and 6.1.1.4'
N N 0.0061 0.0033 'International Tables Vol C Tables 4.2.6.8 and 6.1.1.4'
O O 0.0106 0.0060 'International Tables Vol C Tables 4.2.6.8 and 6.1.1.4'
Ni Ni 0.3393 1.1124 'International Tables Vol C Tables 4.2.6.8 and 6.1.1.4'

loop_
_geom_angle_atom_site_label_1
_geom_angle_atom_site_label_2
_geom_angle_atom_site_label_3
_geom_angle
_geom_angle_site_symmetry_1
_geom_angle_site_symmetry_3
O1 C19 O2 125.6(3) . .
O1 C19 C16 117.0(3) . .
O2 C19 C16 117.4(3) . .
C24 C20 C21 117.0(3) . .
C24 C20 C10 121.4(2) . .
C21 C20 C10 121.5(3) . .
C22 C21 C20 119.3(3) . .
C22 C21 H21 120.4 . .
C20 C21 H21 120.4 . .
N2 C22 C21 123.6(3) . .
N2 C22 H22 118.2 . .
C21 C22 H22 118.2 . .
N2 C23 C24 123.6(3) . .
N2 C23 H23 118.2 . .
C24 C23 H23 118.2 . .
C23 C24 C20 119.7(3) . .
C23 C24 H24 120.1 . .
C20 C24 H24 120.1 . .
N3 C25 H25A 109.5 . .
N3 C25 H25B 109.5 . .
H25A C25 H25B 109.5 . .
N3 C25 H25C 109.5 . .
H25A C25 H25C 109.5 . .
H25B C25 H25C 109.5 . .
N3 C26 H26A 109.5 . .
N3 C26 H26B 109.5 . .
H26A C26 H26B 109.5 . .
N3 C26 H26C 109.5 . .
H26A C26 H26C 109.5 . .
H26B C26 H26C 109.5 . .
O5 C27 N3 125.2(4) . .
O5 C27 H27 117.4 . .
N3 C27 H27 117.4 . .
N4 C28 H28A 109.5 . .
N4 C28 H28B 109.5 . .
H28A C28 H28B 109.5 . .
N4 C28 H28C 109.5 . .
H28A C28 H28C 109.5 . .
H28B C28 H28C 109.5 . .
N4 C29 H29A 109.5 . .
N4 C29 H29B 109.5 . .
H29A C29 H29B 109.5 . .
N4 C29 H29C 109.5 . .
H29A C29 H29C 109.5 . .
H29B C29 H29C 109.5 . .
O6 C30 N4 126.1(4) . .
O6 C30 H30 116.9 . .
N4 C30 H30 116.9 . .
C22 N2 C23 116.6(2) . .
C22 N2 Ni1 121.94(19) . .
C23 N2 Ni1 121.09(19) . .
C27 N3 C26 121.2(3) . .
C27 N3 C25 121.0(4) . .
C26 N3 C25 117.7(3) . .
C30 N4 C28 120.2(4) . .
C30 N4 C29 123.3(4) . .
C28 N4 C29 116.5(4) . .
Ni1 O1W H1B 120(5) . .
Ni1 O1W H1A 102(4) . .
H1B O1W H1A 105(6) . .
C19 O1 Ni1 128.75(19) . 2_554
O4 C1 O3 123.3(3) . .
O4 C1 C2 124.6(3) . .
O3 C1 C2 112.0(3) . .
C3 C2 C7 119.3(3) . .
C3 C2 C1 119.7(3) . .
C7 C2 C1 120.8(3) . .
C4 C3 C2 120.2(3) . .
C4 C3 H3 119.9 . .
C2 C3 H3 119.9 . .
C3 C4 C5 121.0(3) . .
C3 C4 H4 119.5 . .
C5 C4 H4 119.5 . .
C4 C5 C6 118.2(3) . .
C4 C5 C8 122.5(3) . .
C6 C5 C8 119.3(3) . .
C7 C6 C5 121.1(3) . .
C7 C6 H6 119.5 . .
C5 C6 H6 119.5 . .
C6 C7 C2 120.3(3) . .
C6 C7 H7 119.8 . .
C2 C7 H7 119.8 . .
N1 C8 C9 122.7(3) . .
N1 C8 C5 115.3(2) . .
C9 C8 C5 122.0(3) . .
C10 C9 C8 118.9(3) . .
C10 C9 H9 120.5 . .
C8 C9 H9 120.5 . .
C11 C10 C9 118.0(3) . .
C11 C10 C20 120.3(3) . .
C9 C10 C20 121.7(3) . .
C12 C11 C10 119.6(3) . .
C12 C11 H11 120.2 . .
C10 C11 H11 120.2 . .
N1 C12 C11 122.6(3) . .
N1 C12 C13 115.9(2) . .
C11 C12 C13 121.5(2) . .
C14 C13 C18 118.3(3) . .
C14 C13 C12 121.4(3) . .
C18 C13 C12 120.3(3) . .
C15 C14 C13 120.8(3) . .
C15 C14 H14 119.6 . .
C13 C14 H14 119.6 . .
C14 C15 C16 120.5(3) . .
C14 C15 H15 119.8 . .
C16 C15 H15 119.8 . .
C17 C16 C15 118.7(3) . .
C17 C16 C19 120.9(3) . .
C15 C16 C19 120.4(3) . .
C18 C17 C16 120.9(3) . .
C18 C17 H17 119.6 . .
C16 C17 H17 119.6 . .
C17 C18 C13 120.9(3) . .
C17 C18 H18 119.6 . .
C13 C18 H18 119.6 . .
C8 N1 C12 118.2(2) . .
C1 O3 H1O 116(4) . .
O1 Ni1 O1 180.0 4_576 2_544
O1 Ni1 O1W 88.19(9) 4_576 3_565
O1 Ni1 O1W 91.81(9) 2_544 3_565
O1 Ni1 O1W 91.81(9) 4_576 .
O1 Ni1 O1W 88.19(9) 2_544 .
O1W Ni1 O1W 180.00(11) 3_565 .
O1 Ni1 N2 89.12(8) 4_576 .
O1 Ni1 N2 90.88(8) 2_544 .
O1W Ni1 N2 91.97(9) 3_565 .
O1W Ni1 N2 88.03(9) . .
O1 Ni1 N2 90.88(8) 4_576 3_565
O1 Ni1 N2 89.12(8) 2_544 3_565
O1W Ni1 N2 88.03(9) 3_565 3_565
O1W Ni1 N2 91.97(9) . 3_565
N2 Ni1 N2 180.0 . 3_565

loop_
_geom_bond_atom_site_label_1
_geom_bond_atom_site_label_2
_geom_bond_distance
_geom_bond_site_symmetry_2
C19 O1 1.255(4) .
C19 O2 1.257(4) .
C19 C16 1.501(4) .
C20 C24 1.390(4) .
C20 C21 1.395(4) .
C20 C10 1.489(4) .
C21 C22 1.382(4) .
C21 H21 0.9500 .
C22 N2 1.334(4) .
C22 H22 0.9500 .
C23 N2 1.345(3) .
C23 C24 1.370(4) .
C23 H23 0.9500 .
C24 H24 0.9500 .
C25 N3 1.447(5) .
C25 H25A 0.9800 .
C25 H25B 0.9800 .
C25 H25C 0.9800 .
C26 N3 1.443(5) .
C26 H26A 0.9800 .
C26 H26B 0.9800 .
C26 H26C 0.9800 .
C27 O5 1.226(4) .
C27 N3 1.324(4) .
C27 H27 0.9500 .
C28 N4 1.423(5) .
C28 H28A 0.9800 .
C28 H28B 0.9800 .
C28 H28C 0.9800 .
C29 N4 1.442(5) .
C29 H29A 0.9800 .
C29 H29B 0.9800 .
C29 H29C 0.9800 .
C30 O6 1.218(5) .
C30 N4 1.299(5) .
C30 H30 0.9500 .
N2 Ni1 2.094(2) .
O1W Ni1 2.086(2) .
O1W H1B 0.70(6) .
O1W H1A 0.81(6) .
O1 Ni1 2.0548(19) 2_554
C1 O4 1.212(4) .
C1 O3 1.331(4) .
C1 C2 1.483(4) .
C2 C3 1.385(4) .
C2 C7 1.394(4) .
C3 C4 1.385(4) .
C3 H3 0.9500 .
C4 C5 1.392(4) .
C4 H4 0.9500 .
C5 C6 1.396(4) .
C5 C8 1.488(4) .
C6 C7 1.373(4) .
C6 H6 0.9500 .
C7 H7 0.9500 .
C8 N1 1.337(3) .
C8 C9 1.400(4) .
C9 C10 1.396(4) .
C9 H9 0.9500 .
C10 C11 1.390(4) .
C11 C12 1.384(4) .
C11 H11 0.9500 .
C12 N1 1.348(3) .
C12 C13 1.483(4) .
C13 C14 1.395(4) .
C13 C18 1.397(4) .
C14 C15 1.386(4) .
C14 H14 0.9500 .
C15 C16 1.393(4) .
C15 H15 0.9500 .
C16 C17 1.392(4) .
C17 C18 1.375(4) .
C17 H17 0.9500 .
C18 H18 0.9500 .
O3 H1O 0.894(19) .
Ni1 O1 2.0548(19) 4_576
Ni1 O1 2.0548(19) 2_544
Ni1 O1W 2.086(2) 3_565
Ni1 N2 2.094(2) 3_565

loop_
_geom_hbond_atom_site_label_D
_geom_hbond_atom_site_label_H
_geom_hbond_atom_site_label_A
_geom_hbond_distance_DH
_geom_hbond_distance_HA
_geom_hbond_distance_DA
_geom_hbond_angle_DHA
_geom_hbond_site_symmetry_A
O1W H1B O5 0.70(6) 2.05(6) 2.746(3) 171(7) 3_665
O1W H1A O2 0.81(6) 1.93(6) 2.698(3) 158(6) 4_576
O3 H1O O2 0.894(19) 1.74(3) 2.595(3) 158(5) 4_586

loop_
_geom_torsion_atom_site_label_1
_geom_torsion_atom_site_label_2
_geom_torsion_atom_site_label_3
_geom_torsion_atom_site_label_4
_geom_torsion
_geom_torsion_site_symmetry_4
C24 C20 C21 C22 4.1(4) .
C10 C20 C21 C22 -171.9(3) .
C20 C21 C22 N2 0.1(5) .
N2 C23 C24 C20 1.0(5) .
C21 C20 C24 C23 -4.6(4) .
C10 C20 C24 C23 171.4(3) .
C21 C22 N2 C23 -3.7(4) .
C21 C22 N2 Ni1 169.6(2) .
C24 C23 N2 C22 3.2(4) .
C24 C23 N2 Ni1 -170.2(2) .
O5 C27 N3 C26 4.3(6) .
O5 C27 N3 C25 179.2(4) .
O6 C30 N4 C28 5.2(8) .
O6 C30 N4 C29 -172.9(5) .
O2 C19 O1 Ni1 -5.1(4) 2_554
C16 C19 O1 Ni1 175.79(17) 2_554
O4 C1 C2 C3 -9.8(5) .
O3 C1 C2 C3 171.6(3) .
O4 C1 C2 C7 165.8(3) .
O3 C1 C2 C7 -12.8(4) .
C7 C2 C3 C4 0.0(5) .
C1 C2 C3 C4 175.7(3) .
C2 C3 C4 C5 -0.4(5) .
C3 C4 C5 C6 0.1(4) .
C3 C4 C5 C8 -178.2(3) .
C4 C5 C6 C7 0.5(4) .
C8 C5 C6 C7 178.9(3) .
C5 C6 C7 C2 -0.9(5) .
C3 C2 C7 C6 0.6(5) .
C1 C2 C7 C6 -175.0(3) .
C4 C5 C8 N1 170.0(3) .
C6 C5 C8 N1 -8.3(4) .
C4 C5 C8 C9 -8.9(4) .
C6 C5 C8 C9 172.8(3) .
N1 C8 C9 C10 -1.3(4) .
C5 C8 C9 C10 177.6(3) .
C8 C9 C10 C11 0.8(4) .
C8 C9 C10 C20 -176.4(3) .
C24 C20 C10 C11 -150.2(3) .
C21 C20 C10 C11 25.6(4) .
C24 C20 C10 C9 26.9(4) .
C21 C20 C10 C9 -157.3(3) .
C9 C10 C11 C12 -0.1(4) .
C20 C10 C11 C12 177.1(3) .
C10 C11 C12 N1 -0.2(5) .
C10 C11 C12 C13 179.8(3) .
N1 C12 C13 C14 -149.8(3) .
C11 C12 C13 C14 30.2(4) .
N1 C12 C13 C18 30.6(4) .
C11 C12 C13 C18 -149.4(3) .
C18 C13 C14 C15 1.4(5) .
C12 C13 C14 C15 -178.2(3) .
C13 C14 C15 C16 0.3(5) .
C14 C15 C16 C17 -1.2(4) .
C14 C15 C16 C19 179.1(3) .
O1 C19 C16 C17 -166.9(3) .
O2 C19 C16 C17 14.0(4) .
O1 C19 C16 C15 12.9(4) .
O2 C19 C16 C15 -166.3(3) .
C15 C16 C17 C18 0.4(5) .
C19 C16 C17 C18 -179.9(3) .
C16 C17 C18 C13 1.4(5) .
C14 C13 C18 C17 -2.2(5) .
C12 C13 C18 C17 177.4(3) .
C9 C8 N1 C12 1.0(4) .
C5 C8 N1 C12 -177.9(2) .
C11 C12 N1 C8 -0.3(4) .
C13 C12 N1 C8 179.7(2) .
C22 N2 Ni1 O1 149.2(2) 4_576
C23 N2 Ni1 O1 -37.8(2) 4_576
C22 N2 Ni1 O1 -30.8(2) 2_544
C23 N2 Ni1 O1 142.2(2) 2_544
C22 N2 Ni1 O1W -122.7(2) 3_565
C23 N2 Ni1 O1W 50.4(2) 3_565
C22 N2 Ni1 O1W 57.3(2) .
C23 N2 Ni1 O1W -129.6(2) .
C22 N2 Ni1 N2 -1(61) 3_565
C23 N2 Ni1 N2 172(61) 3_565
